data_7000879
loop_
_publ_author_name
'Fliedel, Christophe'
'Schnee, Gilles'
'Braunstein, Pierre'

_publ_section_title
;
 Versatile coordination modes of novel hemilabile S-NHC ligands
;
_journal_issue 14
_journal_name_full 'Dalton Transactions'
_journal_page_first 2474
_journal_page_last 2476
_journal_paper_doi 10.1039/b902314n
_journal_year 2009
_chemical_formula_moiety 'C33 H35 Cl2 N2 P Pd S'
_chemical_formula_sum 'C33 H35 Cl2 N2 P Pd S'
_chemical_formula_weight 699.96
_space_group_IT_number 14
_symmetry_cell_setting monoclinic
_symmetry_Int_Tables_number 14
_symmetry_space_group_name_Hall '-P 2ybc'
_symmetry_space_group_name_H-M 'P 1 21/c 1'
_atom_sites_solution_hydrogens geom
_atom_sites_solution_primary direct
_atom_sites_solution_secondary difmap
_audit_creation_method SHELXL-97
_cell_angle_alpha 90.00
_cell_angle_beta 117.700(2)
_cell_angle_gamma 90.00
_cell_formula_units_Z 4
_cell_length_a 19.5332(10)
_cell_length_b 9.1372(5)
_cell_length_c 20.1256(8)
_cell_measurement_reflns_used 20012
_cell_measurement_temperature 173(2)
_cell_measurement_theta_max 25.988
_cell_measurement_theta_min 0.998
_cell_volume 3180.3(3)
_computing_cell_refinement 'HKL Scalepack (Otwinowski & Minor 1997)'
_computing_data_reduction 'HKL Denzo and Scalepack (Otwinowski & Minor 1997)'
_computing_molecular_graphics ORTEP-3
_computing_publication_material PLATON
_computing_structure_refinement 'SHELXL-97 (Sheldrick, 1997)'
_computing_structure_solution 'SHELXS-97 (Sheldrick, 1997)'
_diffrn_ambient_temperature 173(2)
_diffrn_detector_area_resol_mean 9
_diffrn_measured_fraction_theta_full 0.999
_diffrn_measured_fraction_theta_max 0.999
_diffrn_measurement_device_type KappaCCD
_diffrn_measurement_method CCD
_diffrn_radiation_monochromator graphite
_diffrn_radiation_probe x-ray
_diffrn_radiation_type MoK\a
_diffrn_radiation_wavelength 0.71073
_diffrn_reflns_av_R_equivalents 0.0927
_diffrn_reflns_av_sigmaI/netI 0.1223
_diffrn_reflns_limit_h_max 23
_diffrn_reflns_limit_h_min -24
_diffrn_reflns_limit_k_max 11
_diffrn_reflns_limit_k_min -10
_diffrn_reflns_limit_l_max 20
_diffrn_reflns_limit_l_min -24
_diffrn_reflns_number 20288
_diffrn_reflns_theta_full 26.00
_diffrn_reflns_theta_max 26.00
_diffrn_reflns_theta_min 1.18
_diffrn_source 'fine-focus sealed tube'
_exptl_absorpt_coefficient_mu 0.893
_exptl_absorpt_correction_type none
_exptl_crystal_colour colorless
_exptl_crystal_density_diffrn 1.462
_exptl_crystal_density_method 'not measured'
_exptl_crystal_description prism
_exptl_crystal_F_000 1432
_exptl_crystal_size_max 0.05
_exptl_crystal_size_mid 0.05
_exptl_crystal_size_min 0.04
_refine_diff_density_max 1.244
_refine_diff_density_min -1.481
_refine_diff_density_rms 0.236
_refine_ls_extinction_method none
_refine_ls_goodness_of_fit_ref 0.992
_refine_ls_hydrogen_treatment constr
_refine_ls_matrix_type full
_refine_ls_number_parameters 362
_refine_ls_number_reflns 6256
_refine_ls_number_restraints 0
_refine_ls_restrained_S_all 0.992
_refine_ls_R_factor_all 0.1196
_refine_ls_R_factor_gt 0.0487
_refine_ls_shift/su_max 0.003
_refine_ls_shift/su_mean 0.000
_refine_ls_structure_factor_coef Fsqd
_refine_ls_weighting_details 'calc w=1/[\s^2^(Fo^2^)+(0.0750P)^2^+0.0000P] where P=(Fo^2^+2Fc^2^)/3'
_refine_ls_weighting_scheme calc
_refine_ls_wR_factor_gt 0.1027
_refine_ls_wR_factor_ref 0.1539
_reflns_number_gt 3611
_reflns_number_total 6256
_reflns_threshold_expression >2sigma(I)
_cod_data_source_file b902314n.txt
_cod_data_source_block CF_GS3
_cod_original_sg_symbol_H-M 'P 21/c'
_cod_database_code 7000879

loop_
_symmetry_equiv_pos_as_xyz
'x, y, z'
'-x, y+1/2, -z+1/2'
'-x, -y, -z'
'x, -y-1/2, z-1/2'

loop_
_atom_site_label
_atom_site_type_symbol
_atom_site_fract_x
_atom_site_fract_y
_atom_site_fract_z
_atom_site_U_iso_or_equiv
_atom_site_adp_type
_atom_site_occupancy
_atom_site_symmetry_multiplicity
_atom_site_calc_flag
_atom_site_refinement_flags
_atom_site_disorder_assembly
_atom_site_disorder_group
Pd1 Pd 0.67931(3) 0.02767(5) 0.82459(2) 0.02262(16) Uani 1 1 d . . .
P1 P 0.74512(9) 0.07298(17) 0.94910(8) 0.0239(4) Uani 1 1 d . . .
C1 C 0.8338(3) 0.1740(7) 0.9730(3) 0.0281(15) Uani 1 1 d . . .
C2 C 0.8822(4) 0.1235(8) 0.9436(4) 0.0385(17) Uani 1 1 d . . .
H2 H 0.8673 0.0436 0.9112 0.046 Uiso 1 1 calc R . .
C3 C 0.9519(4) 0.1925(8) 0.9626(4) 0.0429(18) Uani 1 1 d . . .
H3 H 0.9838 0.1581 0.9433 0.051 Uiso 1 1 calc R . .
C4 C 0.9741(4) 0.3089(9) 1.0089(4) 0.049(2) Uani 1 1 d . . .
H4 H 1.0211 0.3543 1.0213 0.059 Uiso 1 1 calc R . .
C5 C 0.9268(4) 0.3617(8) 1.0384(4) 0.051(2) Uani 1 1 d . . .
H5 H 0.9424 0.4419 1.0706 0.061 Uiso 1 1 calc R . .
C6 C 0.8570(4) 0.2948(7) 1.0199(4) 0.0422(18) Uani 1 1 d . . .
H6 H 0.8253 0.3311 1.0390 0.051 Uiso 1 1 calc R . .
C7 C 0.6898(4) 0.1812(6) 0.9834(3) 0.0257(14) Uani 1 1 d . . .
C8 C 0.6229(4) 0.2505(6) 0.9333(3) 0.0282(15) Uani 1 1 d . . .
H8 H 0.6061 0.2413 0.8821 0.034 Uiso 1 1 calc R . .
C9 C 0.5803(4) 0.3338(7) 0.9587(4) 0.0336(16) Uani 1 1 d . . .
H9 H 0.5356 0.3812 0.9244 0.040 Uiso 1 1 calc R . .
C10 C 0.6040(4) 0.3462(7) 1.0339(4) 0.0375(17) Uani 1 1 d . . .
H10 H 0.5755 0.4019 1.0509 0.045 Uiso 1 1 calc R . .
C11 C 0.6701(4) 0.2763(7) 1.0843(4) 0.0388(18) Uani 1 1 d . . .
H11 H 0.6862 0.2857 1.1354 0.047 Uiso 1 1 calc R . .
C12 C 0.7129(4) 0.1922(7) 1.0600(3) 0.0335(16) Uani 1 1 d . . .
H12 H 0.7569 0.1434 1.0945 0.040 Uiso 1 1 calc R . .
C13 C 0.7767(4) -0.0876(7) 1.0102(3) 0.0249(14) Uani 1 1 d . . .
C14 C 0.8529(4) -0.1328(7) 1.0463(3) 0.0325(16) Uani 1 1 d . . .
H14 H 0.8906 -0.0758 1.0429 0.039 Uiso 1 1 calc R . .
C15 C 0.8742(4) -0.2608(7) 1.0873(3) 0.0393(17) Uani 1 1 d . . .
H15 H 0.9257 -0.2898 1.1105 0.047 Uiso 1 1 calc R . .
C16 C 0.8198(4) -0.3456(7) 1.0940(3) 0.0364(17) Uani 1 1 d . . .
H16 H 0.8343 -0.4319 1.1217 0.044 Uiso 1 1 calc R . .
C17 C 0.7426(4) -0.3018(7) 1.0590(3) 0.0370(17) Uani 1 1 d . . .
H17 H 0.7055 -0.3587 1.0635 0.044 Uiso 1 1 calc R . .
C18 C 0.7209(4) -0.1732(7) 1.0175(3) 0.0320(16) Uani 1 1 d . . .
H18 H 0.6695 -0.1438 0.9945 0.038 Uiso 1 1 calc R . .
C19 C 0.6506(3) -0.1722(6) 0.8410(3) 0.0227(14) Uani 1 1 d . . .
C20 C 0.5823(4) -0.3606(7) 0.8486(3) 0.0351(17) Uani 1 1 d . . .
H20 H 0.5416 -0.4147 0.8479 0.042 Uiso 1 1 calc R . .
C21 C 0.6524(4) -0.4122(7) 0.8636(3) 0.0333(16) Uani 1 1 d . . .
H21 H 0.6694 -0.5084 0.8751 0.040 Uiso 1 1 calc R . .
C22 C 0.7713(3) -0.3060(7) 0.8636(3) 0.0283(15) Uani 1 1 d . . .
H22A H 0.8025 -0.3741 0.9031 0.034 Uiso 1 1 calc R . .
H22B H 0.7962 -0.2110 0.8764 0.034 Uiso 1 1 calc R . .
C23 C 0.7668(4) -0.3577(7) 0.7897(3) 0.0333(16) Uani 1 1 d . . .
H23A H 0.7327 -0.2928 0.7499 0.040 Uiso 1 1 calc R . .
H23B H 0.7441 -0.4548 0.7785 0.040 Uiso 1 1 calc R . .
C24 C 0.8811(4) -0.1776(8) 0.7835(3) 0.0353(17) Uani 1 1 d . . .
C25 C 0.8298(4) -0.0635(8) 0.7650(3) 0.0374(17) Uani 1 1 d . . .
H25 H 0.7796 -0.0811 0.7567 0.045 Uiso 1 1 calc R . .
C26 C 0.8522(4) 0.0792(8) 0.7586(4) 0.0446(19) Uani 1 1 d . . .
H26 H 0.8174 0.1562 0.7475 0.053 Uiso 1 1 calc R . .
C27 C 0.9252(5) 0.1050(9) 0.7686(4) 0.052(2) Uani 1 1 d . . .
H27 H 0.9401 0.1992 0.7634 0.062 Uiso 1 1 calc R . .
C28 C 0.9767(5) -0.0093(9) 0.7865(4) 0.050(2) Uani 1 1 d . . .
H28 H 1.0263 0.0081 0.7929 0.060 Uiso 1 1 calc R . .
C29 C 0.9557(4) -0.1482(9) 0.7949(4) 0.0459(19) Uani 1 1 d . . .
H29 H 0.9916 -0.2237 0.8084 0.055 Uiso 1 1 calc R . .
C30 C 0.5144(3) -0.1163(7) 0.8118(3) 0.0316(16) Uani 1 1 d . . .
H30A H 0.4691 -0.1669 0.7746 0.038 Uiso 1 1 calc R . .
H30B H 0.5220 -0.0298 0.7881 0.038 Uiso 1 1 calc R . .
C31 C 0.4990(4) -0.0690(7) 0.8757(3) 0.0328(16) Uani 1 1 d . . .
H31A H 0.5453 -0.0246 0.9149 0.039 Uiso 1 1 calc R . .
H31B H 0.4864 -0.1540 0.8968 0.039 Uiso 1 1 calc R . .
C33 C 0.4153(4) 0.0915(8) 0.9107(4) 0.0453(19) Uani 1 1 d . . .
H33A H 0.4031 0.0088 0.9327 0.068 Uiso 1 1 calc R . .
H33B H 0.3720 0.1572 0.8901 0.068 Uiso 1 1 calc R . .
H33C H 0.4595 0.1413 0.9484 0.068 Uiso 1 1 calc R . .
C32 C 0.4330(4) 0.0396(8) 0.8488(3) 0.0396(17) Uani 1 1 d . . .
H32A H 0.3871 -0.0055 0.8095 0.047 Uiso 1 1 calc R . .
H32B H 0.4459 0.1236 0.8272 0.047 Uiso 1 1 calc R . .
Cl1 Cl 0.70606(10) 0.26667(17) 0.80075(9) 0.0339(4) Uani 1 1 d . . .
Cl2 Cl 0.60974(9) -0.02657(18) 0.69550(8) 0.0325(4) Uani 1 1 d . . .
S1 S 0.85868(11) -0.3634(2) 0.79012(11) 0.0448(5) Uani 1 1 d . . .
N1 N 0.5818(3) -0.2124(6) 0.8345(3) 0.0271(12) Uani 1 1 d . . .
N2 N 0.6943(3) -0.2954(5) 0.8586(3) 0.0271(12) Uani 1 1 d . . .

loop_
_atom_site_aniso_label
_atom_site_aniso_U_11
_atom_site_aniso_U_22
_atom_site_aniso_U_33
_atom_site_aniso_U_23
_atom_site_aniso_U_13
_atom_site_aniso_U_12
Pd1 0.0260(3) 0.0212(3) 0.0233(3) 0.0006(2) 0.0136(2) 0.0000(2)
P1 0.0244(9) 0.0236(9) 0.0258(8) -0.0006(7) 0.0135(7) -0.0005(7)
C1 0.030(4) 0.023(4) 0.028(3) 0.004(3) 0.011(3) 0.001(3)
C2 0.037(4) 0.042(5) 0.041(4) -0.012(3) 0.022(4) -0.007(4)
C3 0.036(5) 0.046(5) 0.052(5) 0.001(4) 0.026(4) -0.004(4)
C4 0.031(4) 0.048(5) 0.066(5) 0.009(4) 0.021(4) -0.014(4)
C5 0.050(5) 0.035(5) 0.069(5) -0.017(4) 0.028(4) -0.021(4)
C6 0.042(5) 0.031(4) 0.056(5) -0.002(4) 0.025(4) 0.000(4)
C7 0.030(4) 0.020(4) 0.027(3) 0.001(3) 0.014(3) 0.003(3)
C8 0.032(4) 0.028(4) 0.027(3) -0.001(3) 0.015(3) -0.003(3)
C9 0.037(4) 0.027(4) 0.041(4) 0.005(3) 0.021(3) 0.005(3)
C10 0.044(5) 0.029(4) 0.054(5) -0.005(3) 0.034(4) 0.001(3)
C11 0.054(5) 0.042(5) 0.034(4) -0.015(3) 0.031(4) -0.009(4)
C12 0.035(4) 0.034(4) 0.029(4) -0.004(3) 0.013(3) 0.000(3)
C13 0.032(4) 0.029(4) 0.016(3) -0.001(3) 0.013(3) 0.005(3)
C14 0.025(4) 0.034(4) 0.036(4) 0.003(3) 0.012(3) 0.000(3)
C15 0.042(5) 0.038(5) 0.035(4) 0.009(3) 0.015(3) 0.013(4)
C16 0.051(5) 0.032(4) 0.029(3) 0.006(3) 0.021(4) 0.011(4)
C17 0.048(5) 0.034(4) 0.036(4) 0.002(3) 0.026(4) -0.007(4)
C18 0.033(4) 0.032(4) 0.034(4) 0.002(3) 0.019(3) -0.003(3)
C19 0.028(4) 0.024(4) 0.019(3) 0.001(3) 0.013(3) -0.002(3)
C20 0.042(5) 0.027(4) 0.043(4) -0.002(3) 0.026(4) -0.015(3)
C21 0.045(5) 0.023(4) 0.042(4) -0.002(3) 0.028(4) -0.006(3)
C22 0.028(4) 0.023(4) 0.032(3) 0.000(3) 0.013(3) 0.003(3)
C23 0.037(4) 0.030(4) 0.047(4) -0.011(3) 0.031(3) -0.011(3)
C24 0.034(4) 0.043(5) 0.034(4) -0.006(3) 0.021(3) -0.006(4)
C25 0.032(4) 0.046(5) 0.043(4) -0.007(3) 0.024(3) -0.008(4)
C26 0.060(5) 0.041(5) 0.039(4) -0.001(3) 0.027(4) 0.001(4)
C27 0.055(6) 0.057(6) 0.055(5) -0.013(4) 0.035(4) -0.023(5)
C28 0.035(5) 0.066(6) 0.052(5) -0.016(4) 0.024(4) -0.023(4)
C29 0.035(5) 0.062(6) 0.043(4) -0.004(4) 0.021(4) -0.004(4)
C30 0.023(4) 0.036(4) 0.035(4) 0.001(3) 0.012(3) -0.001(3)
C31 0.032(4) 0.039(4) 0.032(4) -0.008(3) 0.019(3) -0.004(3)
C33 0.047(5) 0.043(5) 0.055(5) -0.001(4) 0.032(4) 0.003(4)
C32 0.035(4) 0.047(5) 0.038(4) -0.009(3) 0.018(3) 0.003(4)
Cl1 0.0455(11) 0.0217(9) 0.0405(9) 0.0041(7) 0.0251(8) 0.0017(8)
Cl2 0.0329(9) 0.0398(10) 0.0237(8) 0.0004(7) 0.0124(7) -0.0020(8)
S1 0.0439(12) 0.0412(12) 0.0651(12) -0.0084(9) 0.0385(10) -0.0012(9)
N1 0.028(3) 0.028(3) 0.028(3) -0.003(2) 0.016(2) -0.004(3)
N2 0.028(3) 0.022(3) 0.035(3) -0.002(2) 0.018(3) 0.002(3)

loop_
_atom_type_symbol
_atom_type_description
_atom_type_scat_dispersion_real
_atom_type_scat_dispersion_imag
_atom_type_scat_source
Pd Pd -0.9988 1.0072 'International Tables Vol C Tables 4.2.6.8 and 6.1.1.4'
P P 0.1023 0.0942 'International Tables Vol C Tables 4.2.6.8 and 6.1.1.4'
C C 0.0033 0.0016 'International Tables Vol C Tables 4.2.6.8 and 6.1.1.4'
Cl Cl 0.1484 0.1585 'International Tables Vol C Tables 4.2.6.8 and 6.1.1.4'
S S 0.1246 0.1234 'International Tables Vol C Tables 4.2.6.8 and 6.1.1.4'
N N 0.0061 0.0033 'International Tables Vol C Tables 4.2.6.8 and 6.1.1.4'
H H 0.0000 0.0000 'International Tables Vol C Tables 4.2.6.8 and 6.1.1.4'

loop_
_geom_angle_atom_site_label_1
_geom_angle_atom_site_label_2
_geom_angle_atom_site_label_3
_geom_angle
_geom_angle_site_symmetry_1
_geom_angle_site_symmetry_3
_geom_angle_publ_flag
C19 Pd1 P1 92.48(16) . . ?
C19 Pd1 Cl1 176.86(18) . . ?
P1 Pd1 Cl1 89.44(6) . . ?
C19 Pd1 Cl2 85.82(16) . . ?
P1 Pd1 Cl2 178.30(6) . . ?
Cl1 Pd1 Cl2 92.26(6) . . ?
C1 P1 C7 106.5(3) . . ?
C1 P1 C13 104.3(3) . . ?
C7 P1 C13 104.7(2) . . ?
C1 P1 Pd1 111.57(19) . . ?
C7 P1 Pd1 112.8(2) . . ?
C13 P1 Pd1 116.06(19) . . ?
C6 C1 C2 118.5(6) . . ?
C6 C1 P1 123.8(5) . . ?
C2 C1 P1 117.8(5) . . ?
C3 C2 C1 120.1(6) . . ?
C3 C2 H2 120.0 . . ?
C1 C2 H2 120.0 . . ?
C4 C3 C2 120.7(6) . . ?
C4 C3 H3 119.6 . . ?
C2 C3 H3 119.6 . . ?
C3 C4 C5 120.3(7) . . ?
C3 C4 H4 119.9 . . ?
C5 C4 H4 119.9 . . ?
C6 C5 C4 119.9(7) . . ?
C6 C5 H5 120.1 . . ?
C4 C5 H5 120.1 . . ?
C5 C6 C1 120.6(6) . . ?
C5 C6 H6 119.7 . . ?
C1 C6 H6 119.7 . . ?
C8 C7 C12 119.0(5) . . ?
C8 C7 P1 120.0(4) . . ?
C12 C7 P1 120.9(5) . . ?
C7 C8 C9 120.7(6) . . ?
C7 C8 H8 119.7 . . ?
C9 C8 H8 119.7 . . ?
C10 C9 C8 120.0(6) . . ?
C10 C9 H9 120.0 . . ?
C8 C9 H9 120.0 . . ?
C9 C10 C11 119.9(6) . . ?
C9 C10 H10 120.1 . . ?
C11 C10 H10 120.1 . . ?
C10 C11 C12 120.9(6) . . ?
C10 C11 H11 119.6 . . ?
C12 C11 H11 119.6 . . ?
C11 C12 C7 119.5(6) . . ?
C11 C12 H12 120.2 . . ?
C7 C12 H12 120.2 . . ?
C14 C13 C18 118.5(6) . . ?
C14 C13 P1 122.5(5) . . ?
C18 C13 P1 118.9(5) . . ?
C15 C14 C13 121.3(6) . . ?
C15 C14 H14 119.4 . . ?
C13 C14 H14 119.4 . . ?
C16 C15 C14 120.4(6) . . ?
C16 C15 H15 119.8 . . ?
C14 C15 H15 119.8 . . ?
C15 C16 C17 119.6(6) . . ?
C15 C16 H16 120.2 . . ?
C17 C16 H16 120.2 . . ?
C18 C17 C16 120.2(6) . . ?
C18 C17 H17 119.9 . . ?
C16 C17 H17 119.9 . . ?
C17 C18 C13 120.0(6) . . ?
C17 C18 H18 120.0 . . ?
C13 C18 H18 120.0 . . ?
N1 C19 N2 106.2(5) . . ?
N1 C19 Pd1 125.8(4) . . ?
N2 C19 Pd1 128.0(4) . . ?
C21 C20 N1 107.4(6) . . ?
C21 C20 H20 126.3 . . ?
N1 C20 H20 126.3 . . ?
C20 C21 N2 106.9(6) . . ?
C20 C21 H21 126.6 . . ?
N2 C21 H21 126.6 . . ?
N2 C22 C23 111.3(5) . . ?
N2 C22 H22A 109.4 . . ?
C23 C22 H22A 109.4 . . ?
N2 C22 H22B 109.4 . . ?
C23 C22 H22B 109.4 . . ?
H22A C22 H22B 108.0 . . ?
C22 C23 S1 113.7(4) . . ?
C22 C23 H23A 108.8 . . ?
S1 C23 H23A 108.8 . . ?
C22 C23 H23B 108.8 . . ?
S1 C23 H23B 108.8 . . ?
H23A C23 H23B 107.7 . . ?
C25 C24 C29 118.4(7) . . ?
C25 C24 S1 124.9(5) . . ?
C29 C24 S1 116.7(6) . . ?
C24 C25 C26 120.8(6) . . ?
C24 C25 H25 119.6 . . ?
C26 C25 H25 119.6 . . ?
C27 C26 C25 119.8(7) . . ?
C27 C26 H26 120.1 . . ?
C25 C26 H26 120.1 . . ?
C26 C27 C28 119.6(7) . . ?
C26 C27 H27 120.2 . . ?
C28 C27 H27 120.2 . . ?
C29 C28 C27 120.7(7) . . ?
C29 C28 H28 119.6 . . ?
C27 C28 H28 119.6 . . ?
C28 C29 C24 120.7(7) . . ?
C28 C29 H29 119.7 . . ?
C24 C29 H29 119.7 . . ?
N1 C30 C31 114.2(5) . . ?
N1 C30 H30A 108.7 . . ?
C31 C30 H30A 108.7 . . ?
N1 C30 H30B 108.7 . . ?
C31 C30 H30B 108.7 . . ?
H30A C30 H30B 107.6 . . ?
C30 C31 C32 110.8(5) . . ?
C30 C31 H31A 109.5 . . ?
C32 C31 H31A 109.5 . . ?
C30 C31 H31B 109.5 . . ?
C32 C31 H31B 109.5 . . ?
H31A C31 H31B 108.1 . . ?
C32 C33 H33A 109.5 . . ?
C32 C33 H33B 109.5 . . ?
H33A C33 H33B 109.5 . . ?
C32 C33 H33C 109.5 . . ?
H33A C33 H33C 109.5 . . ?
H33B C33 H33C 109.5 . . ?
C31 C32 C33 113.1(5) . . ?
C31 C32 H32A 109.0 . . ?
C33 C32 H32A 109.0 . . ?
C31 C32 H32B 109.0 . . ?
C33 C32 H32B 109.0 . . ?
H32A C32 H32B 107.8 . . ?
C24 S1 C23 104.7(3) . . ?
C19 N1 C20 109.7(5) . . ?
C19 N1 C30 125.5(5) . . ?
C20 N1 C30 124.7(5) . . ?
C19 N2 C21 109.9(5) . . ?
C19 N2 C22 125.1(5) . . ?
C21 N2 C22 124.8(5) . . ?

loop_
_geom_bond_atom_site_label_1
_geom_bond_atom_site_label_2
_geom_bond_distance
_geom_bond_site_symmetry_2
_geom_bond_publ_flag
Pd1 C19 1.982(6) . ?
Pd1 P1 2.2601(15) . ?
Pd1 Cl1 2.3463(16) . ?
Pd1 Cl2 2.3580(15) . ?
P1 C1 1.818(6) . ?
P1 C7 1.821(6) . ?
P1 C13 1.828(6) . ?
C1 C6 1.384(9) . ?
C1 C2 1.408(8) . ?
C2 C3 1.382(9) . ?
C2 H2 0.9300 . ?
C3 C4 1.346(10) . ?
C3 H3 0.9300 . ?
C4 C5 1.395(9) . ?
C4 H4 0.9300 . ?
C5 C6 1.378(9) . ?
C5 H5 0.9300 . ?
C6 H6 0.9300 . ?
C7 C8 1.379(8) . ?
C7 C12 1.393(8) . ?
C8 C9 1.387(8) . ?
C8 H8 0.9300 . ?
C9 C10 1.367(8) . ?
C9 H9 0.9300 . ?
C10 C11 1.372(9) . ?
C10 H10 0.9300 . ?
C11 C12 1.382(8) . ?
C11 H11 0.9300 . ?
C12 H12 0.9300 . ?
C13 C14 1.382(8) . ?
C13 C18 1.402(8) . ?
C14 C15 1.379(8) . ?
C14 H14 0.9300 . ?
C15 C16 1.372(9) . ?
C15 H15 0.9300 . ?
C16 C17 1.394(9) . ?
C16 H16 0.9300 . ?
C17 C18 1.389(8) . ?
C17 H17 0.9300 . ?
C18 H18 0.9300 . ?
C19 N1 1.340(7) . ?
C19 N2 1.356(7) . ?
C20 C21 1.343(9) . ?
C20 N1 1.383(8) . ?
C20 H20 0.9300 . ?
C21 N2 1.377(8) . ?
C21 H21 0.9300 . ?
C22 N2 1.464(7) . ?
C22 C23 1.523(7) . ?
C22 H22A 0.9700 . ?
C22 H22B 0.9700 . ?
C23 S1 1.791(6) . ?
C23 H23A 0.9700 . ?
C23 H23B 0.9700 . ?
C24 C25 1.372(9) . ?
C24 C29 1.391(9) . ?
C24 S1 1.774(7) . ?
C25 C26 1.400(10) . ?
C25 H25 0.9300 . ?
C26 C27 1.365(9) . ?
C26 H26 0.9300 . ?
C27 C28 1.376(10) . ?
C27 H27 0.9300 . ?
C28 C29 1.369(10) . ?
C28 H28 0.9300 . ?
C29 H29 0.9300 . ?
C30 N1 1.467(7) . ?
C30 C31 1.514(7) . ?
C30 H30A 0.9700 . ?
C30 H30B 0.9700 . ?
C31 C32 1.513(9) . ?
C31 H31A 0.9700 . ?
C31 H31B 0.9700 . ?
C33 C32 1.516(8) . ?
C33 H33A 0.9600 . ?
C33 H33B 0.9600 . ?
C33 H33C 0.9600 . ?
C32 H32A 0.9700 . ?
C32 H32B 0.9700 . ?
